data_4126351
loop_
_publ_author_name
'Halabi, Elias A.'
'Thiel, Zacharias'
'Trapp, Nils'
'Pinotsi, Dorothea'
'Rivera-Fuentes, Pablo'

_publ_section_title
;
 A Photoactivatable Probe for Super-Resolution Imaging of Enzymatic
 Activity in Live Cells.
;
_journal_name_full 'Journal of the American Chemical Society'
_journal_paper_doi 10.1021/jacs.7b07748
_journal_year 2017
_chemical_formula_moiety 'C29 H23 N3 O4'
_chemical_formula_sum 'C29 H23 N3 O4'
_chemical_formula_weight 477.50
_space_group_crystal_system triclinic
_space_group_IT_number 2
_space_group_name_Hall '-P 1'
_space_group_name_H-M_alt 'P -1'
_symmetry_space_group_name_Hall '-P 1'
_symmetry_space_group_name_H-M 'P -1'
_atom_sites_solution_hydrogens geom
_atom_sites_solution_primary dual
_audit_creation_date 2017-05-16
_audit_creation_method
;
Olex2 1.2
(compiled 2017.03.28 svn.r3405 for OlexSys, GUI svn.r5337)
;
_cell_angle_alpha 66.2730(10)
_cell_angle_beta 88.0930(10)
_cell_angle_gamma 64.5700(10)
_cell_formula_units_Z 2
_cell_length_a 10.07610(10)
_cell_length_b 11.03250(10)
_cell_length_c 12.38880(10)
_cell_measurement_reflns_used 30033
_cell_measurement_temperature 100.0(1)
_cell_measurement_theta_max 78.7670
_cell_measurement_theta_min 3.9330
_cell_volume 1122.30(2)
_computing_cell_refinement 'CrysAlisPro 1.171.39.8d (Rigaku OD, 2015)'
_computing_data_collection 'CrysAlisPro 1.171.39.8d (Rigaku OD, 2015)'
_computing_data_reduction 'CrysAlisPro 1.171.39.8d (Rigaku OD, 2015)'
_computing_molecular_graphics 'Olex2 (Dolomanov et al., 2009)'
_computing_publication_material 'Olex2 (Dolomanov et al., 2009)'
_computing_structure_refinement 'XL (Sheldrick, 2008)'
_computing_structure_solution 'XT (Sheldrick, 2015)'
_diffrn_ambient_environment N~2~
_diffrn_ambient_temperature 100.0(1)
_diffrn_detector 'CCD plate'
_diffrn_detector_type 'Pilatus 300K'
_diffrn_measured_fraction_theta_full 1.000
_diffrn_measured_fraction_theta_max 0.985
_diffrn_measurement_details
;
List of Runs (angles in degrees, time in seconds):

  # Type    Start    End  Width  t~exp~   \w     \q     \k     \f   Frames
--------------------------------------------------------------------------
  1  \w   -115.00 -25.00   0.50    0.15    --  -48.56 -77.00  60.00  180
  2  \w   -115.00 -25.00   0.50    0.15    --  -48.56 -77.00-180.00  180
  3  \w   -115.00 -25.00   0.50    0.15    --  -48.56 -77.00 -90.00  180
  4  \w   -121.00 -37.00   0.50    0.15    --  -48.56 178.00 -30.00  168
  5  \w   -136.00 -46.00   0.50    0.15    --  -70.00 -77.00  90.00  180
  6  \w   -136.00 -46.00   0.50    0.15    --  -70.00 -77.00  30.00  180
  7  \w    -94.00  -4.00   0.50    0.15    --  -70.00  77.00 -90.00  180
  8  \w   -136.00 -46.00   0.50    0.15    --  -70.00 -77.00-150.00  180
  9  \w   -136.00 -46.00   0.50    0.15    --  -70.00 -77.00 -60.00  180
 10  \w   -136.00 -46.00   0.50    0.15    --  -70.00 -77.00   0.00  180
 11  \w   -136.00 -46.00   0.50    0.15    --  -70.00 -77.00 150.00  180
 12  \w     86.00 176.00   0.50    0.15    --  110.00  77.00  30.00  180
 13  \w     86.00 176.00   0.50    0.15    --  110.00  77.00  90.00  180
 14  \w     41.00 109.00   0.50    0.15    --  110.00 -99.00  30.00  136
 15  \w     86.00 176.00   0.50    0.15    --  110.00  77.00-120.00  180
 16  \w     94.00 177.00   0.50    0.15    --  110.00  57.00 -90.00  166
 17  \w     41.00 109.00   0.50    0.15    --  110.00 -99.00 -90.00  136
 18  \w     86.00 176.00   0.50    0.15    --  110.00  77.00-180.00  180
 19  \w     41.00 109.00   0.50    0.15    --  110.00 -99.00 150.00  136
 20  \w     86.00 176.00   0.50    0.15    --  110.00  77.00   0.00  180
 21  \w     86.00 176.00   0.50    0.15    --  110.00  77.00  60.00  180
 22  \w     86.00 176.00   0.50    0.15    --  110.00  77.00 -60.00  180
 23  \w     86.00 176.00   0.50    0.15    --  110.00  77.00 120.00  180
 24  \w     86.00 176.00   0.50    0.15    --  110.00  77.00-150.00  180
 25  \w     86.00 176.00   0.50    0.15    --  110.00  77.00 -30.00  180
 26  \w   -120.00 -33.00   0.50    0.15    --  -48.56 -57.00  90.00  174
 27  \w   -115.00 -25.00   0.50    0.15    --  -48.56 -77.00 -30.00  180
 28  \w     25.00 115.00   0.50    0.15    --   48.56  77.00-120.00  180
 29  \w     60.00 120.00   0.50    0.15    --   48.56 178.00  90.00  120
 30  \w   -136.00 -46.00   0.50    0.15    --  -70.00 -77.00 -90.00  180
 31  \w   -136.00 -46.00   0.50    0.15    --  -70.00 -77.00 -30.00  180
 32  \w    -95.00 -10.00   0.50    0.15    --  -70.00 125.00   0.00  170
 33  \w   -136.00 -46.00   0.50    0.15    --  -70.00 -77.00-180.00  180
 34  \w   -136.00 -46.00   0.50    0.15    --  -70.00 -77.00  60.00  180
 35  \w   -136.00 -46.00   0.50    0.15    --  -70.00 -77.00 120.00  180
 36  \w   -136.00 -46.00   0.50    0.15    --  -70.00 -77.00-120.00  180
 37  \w   -145.00 -56.00   0.50    0.15    --  -70.00 -38.00 -60.00  178
 38  \w     97.00 177.00   0.50    0.15    --  110.00  38.00 150.00  160
 39  \w     41.00 109.00   0.50    0.15    --  110.00 -99.00  90.00  136
 40  \w     97.00 177.00   0.50    0.15    --  110.00  38.00-150.00  160
 41  \w     97.00 177.00   0.50    0.15    --  110.00  38.00-120.00  160
 42  \w     94.00 177.00   0.50    0.15    --  110.00  57.00 -60.00  166
 43  \w     41.00 109.00   0.50    0.15    --  110.00 -99.00 -30.00  136
 44  \w     94.00 177.00   0.50    0.15    --  110.00  57.00  30.00  166
 45  \w     94.00 177.00   0.50    0.15    --  110.00  57.00 -30.00  166
 46  \w     97.00 177.00   0.50    0.15    --  110.00  38.00 -90.00  160
 47  \w     86.00 176.00   0.50    0.15    --  110.00  77.00 150.00  180
 48  \w     94.00 177.00   0.50    0.15    --  110.00  57.00 150.00  166
 49  \w     39.00 120.00   0.50    0.15    --  110.00-125.00   0.00  162
 50  \w     94.00 177.00   0.50    0.15    --  110.00  57.00  90.00  166
 51  \w     41.00 109.00   0.50    0.15    --  110.00 -99.00-180.00  136
 52  \w     39.00 106.00   0.50    0.15    --  110.00 -57.00   0.00  134
 53  \w     45.00 134.00   0.50    0.15    --  110.00 -77.00-150.00  178
 54  \w   -120.00 -33.00   0.50    0.15    --  -48.56 -57.00-180.00  174
 55  \w   -124.00 -34.00   0.50    0.15    --  -48.56 -38.00 -60.00  180
 56  \w     33.00 120.00   0.50    0.15    --   48.56  57.00 150.00  174
 57  \w     35.00 124.00   0.50    0.15    --   48.56  38.00  30.00  178
 58  \w   -145.00 -56.00   0.50    0.15    --  -70.00 -38.00-180.00  178
 59  \w   -141.00 -54.00   0.50    0.15    --  -70.00 -57.00 -90.00  174
 60  \w   -141.00 -54.00   0.50    0.15    --  -70.00 -57.00-120.00  174
 61  \w   -141.00 -54.00   0.50    0.15    --  -70.00 -57.00-180.00  174
 62  \w   -141.00 -54.00   0.50    0.15    --  -70.00 -57.00 150.00  174
 63  \w     94.00 177.00   0.50    0.15    --  110.00  57.00-150.00  166
 64  \w     97.00 177.00   0.50    0.15    --  110.00  38.00   0.00  160
 65  \w     97.00 177.00   0.50    0.15    --  110.00  38.00 -60.00  160
 66  \w     97.00 177.00   0.50    0.15    --  110.00  38.00  90.00  160
 67  \w     94.00 177.00   0.50    0.15    --  110.00  57.00   0.00  166
 68  \w     97.00 177.00   0.50    0.15    --  110.00  38.00  30.00  160
 69  \w     86.00 176.00   0.50    0.15    --  110.00  77.00 -90.00  180
 70  \w     94.00 177.00   0.50    0.15    --  110.00  57.00 120.00  166
 71  \w     94.00 177.00   0.50    0.15    --  110.00  57.00  60.00  166
;
_diffrn_measurement_device 'four-circle diffractometer'
_diffrn_measurement_device_type 'XtaLAB Synergy, Dualflex, Pilatus 300K'
_diffrn_measurement_method '\w scans'
_diffrn_orient_matrix_type 'CrysAlisPro convention (1999,Acta A55,543-557)'
_diffrn_orient_matrix_UB_11 -0.0928078000
_diffrn_orient_matrix_UB_12 0.1178510000
_diffrn_orient_matrix_UB_13 -0.1241700000
_diffrn_orient_matrix_UB_21 -0.0632415000
_diffrn_orient_matrix_UB_22 0.1180784000
_diffrn_orient_matrix_UB_23 0.0491454000
_diffrn_orient_matrix_UB_31 0.1299545000
_diffrn_orient_matrix_UB_32 0.0387078000
_diffrn_orient_matrix_UB_33 -0.0340266000
_diffrn_radiation_monochromator mirror
_diffrn_radiation_probe x-ray
_diffrn_radiation_type CuK\a
_diffrn_radiation_wavelength 1.54184
_diffrn_reflns_av_R_equivalents 0.0425
_diffrn_reflns_av_unetI/netI 0.0187
_diffrn_reflns_Laue_measured_fraction_full 1.000
_diffrn_reflns_Laue_measured_fraction_max 0.985
_diffrn_reflns_limit_h_max 12
_diffrn_reflns_limit_h_min -11
_diffrn_reflns_limit_k_max 13
_diffrn_reflns_limit_k_min -14
_diffrn_reflns_limit_l_max 15
_diffrn_reflns_limit_l_min -15
_diffrn_reflns_number 52193
_diffrn_reflns_point_group_measured_fraction_full 1.000
_diffrn_reflns_point_group_measured_fraction_max 0.985
_diffrn_reflns_theta_full 67.684
_diffrn_reflns_theta_max 79.318
_diffrn_reflns_theta_min 3.954
_diffrn_source 'micro-focus sealed X-ray tube'
_diffrn_source_type 'PhotonJet (Cu) X-ray Source'
_exptl_absorpt_coefficient_mu 0.776
_exptl_absorpt_correction_T_max 1.000
_exptl_absorpt_correction_T_min 0.596
_exptl_absorpt_correction_type gaussian
_exptl_absorpt_process_details
;
CrysAlisPro 1.171.39.8d (Rigaku Oxford Diffraction, 2015)
Numerical absorption correction based on gaussian integration over
            a multifaceted crystal model
Empirical absorption correction using spherical harmonics,
 implemented in SCALE3 ABSPACK scaling algorithm.
;
_exptl_crystal_colour 'clear dark brown'
_exptl_crystal_colour_lustre clear
_exptl_crystal_colour_modifier dark
_exptl_crystal_colour_primary brown
_exptl_crystal_density_diffrn 1.413
_exptl_crystal_description block
_exptl_crystal_F_000 500
_exptl_crystal_size_max 0.194
_exptl_crystal_size_mid 0.102
_exptl_crystal_size_min 0.079
_refine_diff_density_max 0.584
_refine_diff_density_min -0.446
_refine_diff_density_rms 0.053
_refine_ls_extinction_method none
_refine_ls_goodness_of_fit_ref 1.046
_refine_ls_hydrogen_treatment constr
_refine_ls_matrix_type full
_refine_ls_number_parameters 336
_refine_ls_number_reflns 4795
_refine_ls_number_restraints 39
_refine_ls_restrained_S_all 1.049
_refine_ls_R_factor_all 0.0571
_refine_ls_R_factor_gt 0.0521
_refine_ls_shift/su_max 0.000
_refine_ls_shift/su_mean 0.000
_refine_ls_structure_factor_coef Fsqd
_refine_ls_weighting_details 'w=1/[\s^2^(Fo^2^)+(0.0780P)^2^+0.6561P] where P=(Fo^2^+2Fc^2^)/3'
_refine_ls_weighting_scheme calc
_refine_ls_wR_factor_gt 0.1444
_refine_ls_wR_factor_ref 0.1486
_reflns_Friedel_coverage 0.000
_reflns_number_gt 4262
_reflns_number_total 4795
_reflns_threshold_expression 'I > 2\s(I)'
_cod_data_source_file ja7b07748_si_007.cif
_cod_data_source_block pr090517_1_1
_cod_database_code 4126351
_shelx_shelxl_version_number 2014/7
_chemical_oxdiff_formula 'C29 H23 N O4'
_shelx_space_group_comment
;
The symmetry employed for this shelxl refinement is uniquely defined
by the following loop, which should always be used as a source of
symmetry information in preference to the above space-group names.
They are only intended as comments.
;
_diffrn_oxdiff_ac3_digest_frames
;
011e86f0e505174ce93e5d57d6b8a6a28f120206e82
;
_reflns_odcompleteness_completeness 100.00
_reflns_odcompleteness_iscentric 1
_reflns_odcompleteness_theta 66.97
_olex2_refinement_description
;
1. Fixed Uiso
 At 1.2 times of:
  All C(H) groups, All C(H,H) groups, All C(H,H,H,H) groups
 At 1.5 times of:
  All C(H,H,H) groups
2. Restrained distances
 C29A-C28 \\sim C29-C28 \\sim C29A-C26 \\sim C29-C26
 with sigma of 0.02
3. Rigid body (RIGU) restrains
 C28, C29A, C29, C26, C16, N1
 with sigma for 1-2 distances of 0.004 and sigma for 1-3 distances of 0.004
4. Others
 Sof(H26C)=Sof(H26D)=Sof(H28C)=Sof(H28D)=Sof(C29A)=Sof(H29C)=Sof(H29D)=1-FVAR(1)
 Sof(H26A)=Sof(H26B)=Sof(H28A)=Sof(H28B)=Sof(C29)=Sof(H29A)=Sof(H29B)=FVAR(1)
5.a Secondary CH2 refined with riding coordinates:
 C11(H11A,H11B), C18(H18A,H18B), C24(H24A,H24B), C26(H26A,H26B), C26(H26C,
 H26D), C28(H28A,H28B), C28(H28C,H28D), C29(H29A,H29B), C29A(H29C,H29D)
5.b Aromatic/amide H refined with riding coordinates:
 C2(H2), C12(H12), C15(H15), C17(H17), C19(H19), C22(H22), C23(H23), C25(H25)
5.c Idealised Me refined as rotating group:
 C27(H27A,H27B,H27C)
;
_olex2_date_sample_data_collection 2017-05-12
_olex2_date_sample_submission 2017-05-11
_olex2_submission_original_sample_id pr090517_1_1
_olex2_submission_special_instructions 'No special instructions were received'
_oxdiff_exptl_absorpt_empirical_details
;
Empirical correction (ABSPACK) includes:
- Absorption correction using spherical harmonics
- Frame scaling
- Detector area scaling
;
_oxdiff_exptl_absorpt_empirical_full_max 1.404
_oxdiff_exptl_absorpt_empirical_full_min 0.807

loop_
_space_group_symop_operation_xyz
'x, y, z'
'-x, -y, -z'

loop_
_atom_site_label
_atom_site_type_symbol
_atom_site_fract_x
_atom_site_fract_y
_atom_site_fract_z
_atom_site_U_iso_or_equiv
_atom_site_adp_type
_atom_site_occupancy
_atom_site_site_symmetry_order
_atom_site_calc_flag
_atom_site_refinement_flags_posn
_atom_site_refinement_flags_adp
_atom_site_refinement_flags_occupancy
_atom_site_disorder_assembly
_atom_site_disorder_group
O1 O 0.56243(13) 0.09089(13) 0.60434(10) 0.0295(3) Uani 1 1 d . . . . .
O2 O 0.70558(15) 0.47545(14) 0.47324(10) 0.0312(3) Uani 1 1 d . . . . .
O3 O 0.41386(14) 0.73419(14) -0.06140(11) 0.0350(3) Uani 1 1 d . . . . .
O4 O 0.77961(15) -0.02652(15) 0.73049(12) 0.0395(3) Uani 1 1 d . . . . .
N1 N 0.88160(17) 0.83536(17) 0.39005(14) 0.0324(3) Uani 1 1 d . U . . .
N2 N 0.38124(19) 0.6641(2) 0.19349(15) 0.0435(4) Uani 1 1 d . . . . .
N3 N 0.4185(2) 0.7618(2) 0.16725(16) 0.0475(5) Uani 1 1 d . . . . .
C1 C 0.83742(18) 0.75479(18) 0.35180(16) 0.0279(4) Uani 1 1 d . . . . .
C2 C 0.64237(19) 0.28178(19) 0.53659(15) 0.0280(3) Uani 1 1 d . . . . .
H2 H 0.6464 0.2784 0.6127 0.034 Uiso 1 1 calc R . . . .
C3 C 0.60826(18) 0.18452(18) 0.51538(14) 0.0269(3) Uani 1 1 d . . . . .
C4 C 0.66307(19) 0.39425(19) 0.32742(15) 0.0276(3) Uani 1 1 d . . . . .
C5 C 0.74663(19) 0.57464(18) 0.38783(15) 0.0266(3) Uani 1 1 d . . . . .
C6 C 0.67072(19) 0.38490(18) 0.44279(15) 0.0265(3) Uani 1 1 d . . . . .
C7 C 0.79596(18) 0.64913(18) 0.43175(15) 0.0270(3) Uani 1 1 d . . . . .
C8 C 0.75812(19) 0.47206(18) 0.13074(14) 0.0269(3) Uani 1 1 d . . . . .
C9 C 0.6522(2) -0.00051(18) 0.71328(15) 0.0293(4) Uani 1 1 d . . . . .
C10 C 0.6717(2) 0.54816(18) 0.01722(15) 0.0285(4) Uani 1 1 d . . . . .
C11 C 0.8009(2) 0.61830(19) 0.56241(15) 0.0301(4) Uani 1 1 d . . . . .
H11A H 0.8933 0.5315 0.6087 0.036 Uiso 1 1 calc R . . . .
H11B H 0.7188 0.5977 0.5914 0.036 Uiso 1 1 calc R . . . .
C12 C 0.7825(2) 0.70096(19) 0.19234(15) 0.0297(4) Uani 1 1 d . . . . .
H12 H 0.7794 0.7178 0.1124 0.036 Uiso 1 1 calc R . . . .
C13 C 0.73923(19) 0.59650(19) 0.26895(15) 0.0281(4) Uani 1 1 d . . . . .
C14 C 0.5204(2) 0.65086(19) 0.01899(15) 0.0294(4) Uani 1 1 d . . . . .
C15 C 0.6061(2) 0.18482(19) 0.40332(15) 0.0301(4) Uani 1 1 d . . . . .
H15 H 0.5871 0.1157 0.3908 0.036 Uiso 1 1 calc R . . . .
C16 C 0.8300(2) 0.78106(19) 0.22920(16) 0.0302(4) Uani 1 1 d . U . . .
C17 C 0.6326(2) 0.29001(19) 0.31086(15) 0.0295(4) Uani 1 1 d . . . . .
H17 H 0.6302 0.2916 0.2353 0.035 Uiso 1 1 calc R . . . .
C18 C 0.7899(2) 0.7523(2) 0.57868(16) 0.0320(4) Uani 1 1 d . . . . .
H18A H 0.6902 0.8337 0.5454 0.038 Uiso 1 1 calc R . . . .
H18B H 0.8086 0.7263 0.6633 0.038 Uiso 1 1 calc R . . . .
C19 C 0.7294(2) 0.5206(2) -0.07927(15) 0.0322(4) Uani 1 1 d . . . . .
H19 H 0.6712 0.5731 -0.1549 0.039 Uiso 1 1 calc R . . . .
C20 C 0.67431(19) 0.52069(19) 0.22314(15) 0.0279(4) Uani 1 1 d . . . . .
C21 C 0.5213(2) 0.63313(19) 0.14411(15) 0.0305(4) Uani 1 1 d . . . . .
C22 C 0.9032(2) 0.3628(2) 0.15026(16) 0.0332(4) Uani 1 1 d . . . . .
H22 H 0.9614 0.3094 0.2259 0.040 Uiso 1 1 calc R . . . .
C23 C 0.8733(2) 0.4145(2) -0.05987(16) 0.0354(4) Uani 1 1 d . . . . .
H23 H 0.9141 0.3952 -0.1231 0.042 Uiso 1 1 calc R . . . .
C24 C 0.9024(2) 0.8005(2) 0.51668(17) 0.0350(4) Uani 1 1 d . . . . .
H24A H 0.8922 0.8874 0.5255 0.042 Uiso 1 1 calc R . . . .
H24B H 1.0023 0.7216 0.5544 0.042 Uiso 1 1 calc R . . . .
C25 C 0.9596(2) 0.3349(2) 0.05436(17) 0.0355(4) Uani 1 1 d . . . . .
H25 H 1.0567 0.2619 0.0663 0.043 Uiso 1 1 calc R . . . .
C26 C 0.8749(2) 0.8939(2) 0.14376(18) 0.0376(4) Uani 1 1 d D U . . .
H26A H 0.9069 0.8703 0.0769 0.045 Uiso 0.775(6) 1 calc R . P A 1
H26B H 0.7901 0.9920 0.1127 0.045 Uiso 0.775(6) 1 calc R . P A 1
H26C H 0.9684 0.8422 0.1211 0.045 Uiso 0.225(6) 1 calc R . P A 2
H26D H 0.8001 0.9570 0.0719 0.045 Uiso 0.225(6) 1 calc R . P A 2
C27 C 0.5686(2) -0.0621(2) 0.80238(17) 0.0369(4) Uani 1 1 d . . . . .
H27A H 0.4837 0.0179 0.8088 0.055 Uiso 1 1 calc GR . . . .
H27B H 0.6324 -0.1263 0.8788 0.055 Uiso 1 1 calc GR . . . .
H27C H 0.5358 -0.1178 0.7769 0.055 Uiso 1 1 calc GR . . . .
C28 C 0.9542(2) 0.9219(2) 0.31625(19) 0.0394(4) Uani 1 1 d D U . . .
H28A H 1.0424 0.8991 0.3651 0.047 Uiso 0.775(6) 1 calc R . P A 1
H28B H 0.8870 1.0267 0.2899 0.047 Uiso 0.775(6) 1 calc R . P A 1
H28C H 0.9427 0.9980 0.3415 0.047 Uiso 0.225(6) 1 calc R . P A 2
H28D H 1.0600 0.8572 0.3277 0.047 Uiso 0.225(6) 1 calc R . P A 2
C29 C 0.9996(3) 0.8936(3) 0.2070(2) 0.0380(7) Uani 0.775(6) 1 d D U P A 1
H29A H 1.0245 0.9701 0.1529 0.046 Uiso 0.775(6) 1 calc R . P A 1
H29B H 1.0872 0.7983 0.2316 0.046 Uiso 0.775(6) 1 calc R . P A 1
C29A C 0.8928(11) 0.9897(10) 0.1936(7) 0.042(3) Uani 0.225(6) 1 d D U P A 2
H29C H 0.9554 1.0309 0.1478 0.051 Uiso 0.225(6) 1 calc R . P A 2
H29D H 0.7956 1.0722 0.1805 0.051 Uiso 0.225(6) 1 calc R . P A 2

loop_
_atom_site_aniso_label
_atom_site_aniso_U_11
_atom_site_aniso_U_22
_atom_site_aniso_U_33
_atom_site_aniso_U_23
_atom_site_aniso_U_13
_atom_site_aniso_U_12
O1 0.0301(6) 0.0338(6) 0.0266(6) -0.0116(5) 0.0066(5) -0.0177(5)
O2 0.0459(7) 0.0338(6) 0.0274(6) -0.0194(5) 0.0139(5) -0.0243(6)
O3 0.0355(7) 0.0362(7) 0.0305(6) -0.0142(5) 0.0040(5) -0.0140(6)
O4 0.0339(7) 0.0372(7) 0.0412(7) -0.0095(6) 0.0014(6) -0.0175(6)
N1 0.0343(8) 0.0333(7) 0.0384(8) -0.0205(6) 0.0094(6) -0.0184(6)
N2 0.0374(9) 0.0511(10) 0.0398(9) -0.0259(8) 0.0068(7) -0.0125(8)
N3 0.0441(10) 0.0498(10) 0.0421(9) -0.0268(8) 0.0054(8) -0.0093(8)
C1 0.0239(8) 0.0261(8) 0.0360(9) -0.0182(7) 0.0072(6) -0.0089(6)
C2 0.0296(8) 0.0319(8) 0.0246(7) -0.0152(7) 0.0083(6) -0.0131(7)
C3 0.0254(8) 0.0290(8) 0.0264(8) -0.0120(6) 0.0072(6) -0.0125(7)
C4 0.0300(8) 0.0298(8) 0.0265(8) -0.0155(7) 0.0083(6) -0.0138(7)
C5 0.0298(8) 0.0262(7) 0.0277(8) -0.0154(6) 0.0099(6) -0.0126(7)
C6 0.0296(8) 0.0275(8) 0.0286(8) -0.0172(6) 0.0088(6) -0.0136(7)
C7 0.0266(8) 0.0266(8) 0.0306(8) -0.0175(7) 0.0074(6) -0.0098(6)
C8 0.0337(9) 0.0287(8) 0.0267(8) -0.0159(6) 0.0104(6) -0.0180(7)
C9 0.0347(9) 0.0256(8) 0.0296(8) -0.0132(7) 0.0051(7) -0.0141(7)
C10 0.0344(9) 0.0288(8) 0.0289(8) -0.0147(7) 0.0096(7) -0.0181(7)
C11 0.0339(9) 0.0305(8) 0.0304(8) -0.0193(7) 0.0074(7) -0.0128(7)
C12 0.0337(9) 0.0309(8) 0.0285(8) -0.0166(7) 0.0110(7) -0.0149(7)
C13 0.0321(9) 0.0287(8) 0.0290(8) -0.0174(7) 0.0098(7) -0.0141(7)
C14 0.0352(9) 0.0306(8) 0.0295(8) -0.0155(7) 0.0098(7) -0.0190(7)
C15 0.0333(9) 0.0315(8) 0.0305(8) -0.0165(7) 0.0059(7) -0.0161(7)
C16 0.0312(9) 0.0280(8) 0.0353(9) -0.0176(7) 0.0117(7) -0.0135(7)
C17 0.0354(9) 0.0329(8) 0.0255(8) -0.0165(7) 0.0082(7) -0.0168(7)
C18 0.0320(9) 0.0353(9) 0.0366(9) -0.0238(7) 0.0081(7) -0.0144(7)
C19 0.0428(10) 0.0357(9) 0.0259(8) -0.0160(7) 0.0109(7) -0.0224(8)
C20 0.0307(9) 0.0311(8) 0.0267(8) -0.0166(7) 0.0084(6) -0.0144(7)
C21 0.0333(9) 0.0317(8) 0.0293(8) -0.0153(7) 0.0082(7) -0.0154(7)
C22 0.0352(9) 0.0356(9) 0.0301(8) -0.0164(7) 0.0072(7) -0.0151(8)
C23 0.0426(10) 0.0392(9) 0.0316(9) -0.0206(8) 0.0136(8) -0.0202(8)
C24 0.0325(9) 0.0404(10) 0.0422(10) -0.0268(8) 0.0076(7) -0.0169(8)
C25 0.0341(9) 0.0361(9) 0.0382(9) -0.0210(8) 0.0119(7) -0.0134(8)
C26 0.0460(11) 0.0354(9) 0.0404(10) -0.0200(8) 0.0162(8) -0.0233(8)
C27 0.0432(11) 0.0357(9) 0.0323(9) -0.0114(7) 0.0086(8) -0.0215(8)
C28 0.0387(10) 0.0446(10) 0.0526(11) -0.0303(9) 0.0178(9) -0.0259(9)
C29 0.0375(15) 0.0402(14) 0.0466(14) -0.0244(11) 0.0186(11) -0.0218(12)
C29A 0.048(6) 0.040(5) 0.052(4) -0.023(3) 0.019(3) -0.028(4)

loop_
_atom_type_symbol
_atom_type_description
_atom_type_scat_dispersion_real
_atom_type_scat_dispersion_imag
_atom_type_scat_source
C C 0.0181 0.0091 'International Tables Vol C Tables 4.2.6.8 and 6.1.1.4'
H H 0.0000 0.0000 'International Tables Vol C Tables 4.2.6.8 and 6.1.1.4'
N N 0.0311 0.0180 'International Tables Vol C Tables 4.2.6.8 and 6.1.1.4'
O O 0.0492 0.0322 'International Tables Vol C Tables 4.2.6.8 and 6.1.1.4'

loop_
_exptl_crystal_face_index_h
_exptl_crystal_face_index_k
_exptl_crystal_face_index_l
_exptl_crystal_face_perp_dist
1 3 8 0.0378
3 4 7 0.0487
5 2 -4 0.0789
2 0 -7 0.0517
-1 -2 -8 0.0470
-6 -5 -4 0.0834
-5 -2 5 0.0926
0 6 -1 0.0426
6 -1 -1 0.0802
0 -6 1 0.0362
-4 -6 1 0.0712
2 6 7 0.0498
-2 3 7 0.0774
5 0 -5 0.0627
2 -3 -7 0.0625
0 -5 -7 0.0558
-4 -7 -5 0.0704
-1 2 -6 0.0434
-6 -3 -2 0.0886
4 0 5 0.0584
-4 -4 4 0.0772
1 -2 6 0.0419
0 -6 -1 0.0376
-3 -7 0 0.0630

loop_
_geom_angle_atom_site_label_1
_geom_angle_atom_site_label_2
_geom_angle_atom_site_label_3
_geom_angle
C9 O1 C3 118.65(13)
C6 O2 C5 118.87(12)
C1 N1 C24 120.35(15)
C1 N1 C28 121.55(15)
C24 N1 C28 115.24(15)
N3 N2 C21 66.44(14)
N2 N3 C21 65.34(14)
N1 C1 C7 120.85(15)
N1 C1 C16 119.88(16)
C7 C1 C16 119.26(15)
C3 C2 H2 120.5
C3 C2 C6 118.92(15)
C6 C2 H2 120.5
C2 C3 O1 120.24(14)
C2 C3 C15 121.41(16)
C15 C3 O1 118.14(15)
C6 C4 C17 117.21(15)
C6 C4 C20 120.79(15)
C17 C4 C20 121.80(14)
O2 C5 C7 114.09(14)
O2 C5 C13 122.31(15)
C13 C5 C7 123.59(16)
O2 C6 C2 114.53(14)
O2 C6 C4 123.63(15)
C2 C6 C4 121.84(15)
C1 C7 C11 121.15(15)
C5 C7 C1 118.69(15)
C5 C7 C11 120.14(15)
C10 C8 C20 113.13(15)
C22 C8 C10 119.71(15)
C22 C8 C20 127.15(15)
O1 C9 C27 109.92(15)
O4 C9 O1 123.23(16)
O4 C9 C27 126.83(17)
C8 C10 C14 110.39(15)
C8 C10 C19 121.52(16)
C19 C10 C14 128.07(16)
C7 C11 H11A 109.6
C7 C11 H11B 109.6
C7 C11 C18 110.13(15)
H11A C11 H11B 108.1
C18 C11 H11A 109.6
C18 C11 H11B 109.6
C13 C12 H12 118.3
C16 C12 H12 118.3
C16 C12 C13 123.35(16)
C5 C13 C12 116.21(15)
C5 C13 C20 121.70(15)
C12 C13 C20 121.86(15)
O3 C14 C10 129.70(16)
O3 C14 C21 125.38(16)
C10 C14 C21 104.91(15)
C3 C15 H15 120.7
C17 C15 C3 118.55(16)
C17 C15 H15 120.7
C1 C16 C26 119.19(16)
C12 C16 C1 118.88(16)
C12 C16 C26 121.93(16)
C4 C17 H17 119.0
C15 C17 C4 121.97(15)
C15 C17 H17 119.0
C11 C18 H18A 109.6
C11 C18 H18B 109.6
H18A C18 H18B 108.1
C24 C18 C11 110.16(14)
C24 C18 H18A 109.6
C24 C18 H18B 109.6
C10 C19 H19 120.8
C23 C19 C10 118.45(17)
C23 C19 H19 120.8
C4 C20 C8 112.79(13)
C4 C20 C13 110.16(13)
C4 C20 C21 110.75(14)
C8 C20 C21 99.06(13)
C13 C20 C8 112.90(14)
C13 C20 C21 110.74(14)
N2 C21 N3 48.22(12)
N2 C21 C14 119.64(15)
N2 C21 C20 122.24(15)
N3 C21 C20 121.35(15)
C14 C21 N3 118.71(15)
C14 C21 C20 112.43(14)
C8 C22 H22 120.7
C8 C22 C25 118.54(17)
C25 C22 H22 120.7
C19 C23 H23 119.8
C19 C23 C25 120.44(16)
C25 C23 H23 119.8
N1 C24 C18 111.38(15)
N1 C24 H24A 109.4
N1 C24 H24B 109.4
C18 C24 H24A 109.4
C18 C24 H24B 109.4
H24A C24 H24B 108.0
C22 C25 C23 121.30(17)
C22 C25 H25 119.3
C23 C25 H25 119.3
C16 C26 H26A 109.7
C16 C26 H26B 109.7
C16 C26 H26C 108.8
C16 C26 H26D 108.8
H26A C26 H26B 108.2
H26C C26 H26D 107.7
C29 C26 C16 109.84(17)
C29 C26 H26A 109.7
C29 C26 H26B 109.7
C29A C26 C16 113.8(4)
C29A C26 H26C 108.8
C29A C26 H26D 108.8
C9 C27 H27A 109.5
C9 C27 H27B 109.5
C9 C27 H27C 109.5
H27A C27 H27B 109.5
H27A C27 H27C 109.5
H27B C27 H27C 109.5
N1 C28 H28A 108.7
N1 C28 H28B 108.7
N1 C28 H28C 109.3
N1 C28 H28D 109.3
N1 C28 C29 114.21(16)
H28A C28 H28B 107.6
H28C C28 H28D 108.0
C29 C28 H28A 108.7
C29 C28 H28B 108.7
C29A C28 N1 111.4(4)
C29A C28 H28C 109.3
C29A C28 H28D 109.3
C26 C29 C28 110.40(19)
C26 C29 H29A 109.6
C26 C29 H29B 109.6
C28 C29 H29A 109.6
C28 C29 H29B 109.6
H29A C29 H29B 108.1
C26 C29A H29C 108.0
C26 C29A H29D 108.0
C28 C29A C26 117.2(6)
C28 C29A H29C 108.0
C28 C29A H29D 108.0
H29C C29A H29D 107.2

loop_
_geom_bond_atom_site_label_1
_geom_bond_atom_site_label_2
_geom_bond_distance
O1 C3 1.398(2)
O1 C9 1.364(2)
O2 C5 1.384(2)
O2 C6 1.370(2)
O3 C14 1.215(2)
O4 C9 1.195(2)
N1 C1 1.380(2)
N1 C24 1.456(2)
N1 C28 1.461(2)
N2 N3 1.211(3)
N2 C21 1.476(2)
N3 C21 1.488(2)
C1 C7 1.406(2)
C1 C16 1.425(2)
C2 H2 0.9300
C2 C3 1.374(2)
C2 C6 1.385(2)
C3 C15 1.388(2)
C4 C6 1.393(2)
C4 C17 1.398(2)
C4 C20 1.518(2)
C5 C7 1.395(2)
C5 C13 1.392(2)
C7 C11 1.512(2)
C8 C10 1.394(2)
C8 C20 1.534(2)
C8 C22 1.387(2)
C9 C27 1.489(3)
C10 C14 1.464(2)
C10 C19 1.398(2)
C11 H11A 0.9700
C11 H11B 0.9700
C11 C18 1.528(2)
C12 H12 0.9300
C12 C13 1.394(2)
C12 C16 1.386(2)
C13 C20 1.525(2)
C14 C21 1.482(2)
C15 H15 0.9300
C15 C17 1.381(2)
C16 C26 1.506(3)
C17 H17 0.9300
C18 H18A 0.9700
C18 H18B 0.9700
C18 C24 1.513(3)
C19 H19 0.9300
C19 C23 1.367(3)
C20 C21 1.535(2)
C22 H22 0.9300
C22 C25 1.389(2)
C23 H23 0.9300
C23 C25 1.399(3)
C24 H24A 0.9700
C24 H24B 0.9700
C25 H25 0.9300
C26 H26A 0.9700
C26 H26B 0.9700
C26 H26C 0.9700
C26 H26D 0.9700
C26 C29 1.500(3)
C26 C29A 1.492(8)
C27 H27A 0.9600
C27 H27B 0.9600
C27 H27C 0.9600
C28 H28A 0.9700
C28 H28B 0.9700
C28 H28C 0.9700
C28 H28D 0.9700
C28 C29 1.521(3)
C28 C29A 1.415(8)
C29 H29A 0.9700
C29 H29B 0.9700
C29A H29C 0.9700
C29A H29D 0.9700

loop_
_exptl_oxdiff_crystal_face_indexfrac_h
_exptl_oxdiff_crystal_face_indexfrac_k
_exptl_oxdiff_crystal_face_indexfrac_l
_exptl_oxdiff_crystal_face_x
_exptl_oxdiff_crystal_face_y
_exptl_oxdiff_crystal_face_z
1.0000 3.0002 8.0007 -0.7327 0.6842 -0.0262
2.9997 4.0003 7.0000 -0.6761 0.6267 0.3065
4.9994 2.0004 -4.0020 0.2687 -0.2766 0.8633
1.9995 0.0001 -7.0017 0.6838 -0.4705 0.4981
-1.0002 -2.0001 -8.0010 0.8506 -0.5661 0.0648
-5.9993 -5.0005 -3.9987 0.4640 -0.4076 -0.8371
-4.9993 -2.0004 5.0022 -0.3929 0.3258 -0.8973
-0.0014 6.0002 -1.0022 0.8317 0.6593 0.2662
6.0003 -0.9997 -1.0004 -0.5505 -0.5467 0.7751
0.0014 -6.0002 1.0022 -0.8317 -0.6593 -0.2662
-3.9987 -6.0004 1.0025 -0.4605 -0.4064 -0.7860
1.9992 6.0003 6.9994 -0.3475 0.9261 0.2539
-2.0002 3.0000 7.0007 -0.3301 0.8248 -0.3820
4.9998 0.0003 -5.0016 0.1571 -0.5620 0.8199
2.0002 -3.0000 -7.0007 0.3301 -0.8248 0.3820
0.0006 -5.0002 -6.9999 0.2799 -0.9345 0.0447
-3.9989 -7.0004 -4.9985 0.1668 -0.8194 -0.6206
-1.0009 2.0000 -6.0019 1.0738 0.0045 0.1516
-5.9996 -3.0004 -1.9989 0.4514 -0.0731 -0.8278
4.0005 0.0002 5.0007 -0.9922 -0.0072 0.3497
-3.9989 -4.0003 4.0025 -0.5973 -0.0228 -0.8107
1.0009 -2.0000 6.0019 -1.0738 -0.0045 -0.1516
0.0013 -6.0002 -0.9983 -0.5833 -0.7576 -0.1981
-2.9985 -7.0004 0.0025 -0.5470 -0.6368 -0.6607
